data_1522167
loop_
_publ_author_name
'Wickleder, M.S.'
'Schaefer, W.'

_publ_section_title
;
 Synthesis and structure of anhydrous rare-earth perchlorates M (Cl O4)3
 (M = La, Ce-Er, Y): derivatives of the U Cl3 type structure
;
_journal_name_full 'Zeitschrift fuer Anorganische und Allgemeine Chemie'
_journal_page_first 309
_journal_page_last 312
_journal_volume 625
_journal_year 1999
_chemical_formula_sum 'Cl3 O12 Pr'
_chemical_name_systematic 'Pr (Cl O4)3'
_space_group_IT_number 176
_symmetry_space_group_name_Hall '-P 6c'
_symmetry_space_group_name_H-M 'P 63/m'
_cell_angle_alpha 90
_cell_angle_beta 90
_cell_angle_gamma 120
_cell_formula_units_Z 2
_cell_length_a 9.3361
_cell_length_b 9.3361
_cell_length_c 5.8488
_cell_volume 441.498
_citation_journal_id_ASTM ZAACAB
_cod_data_source_file Wickleder_ZAACAB_1999_858.cif
_cod_data_source_block Cl3O12Pr1
_cod_original_cell_volume 441.4976
_cod_original_formula_sum 'Cl3 O12 Pr1'
_cod_database_code 1522167

loop_
_symmetry_equiv_pos_as_xyz
x,y,z
x-y,x,z+1/2
-y,x-y,z
-x,-y,z+1/2
-x+y,-x,z
y,-x+y,z+1/2
-x,-y,-z
-x+y,-x,-z-1/2
y,-x+y,-z
x,y,-z-1/2
x-y,x,-z
-y,x-y,-z-1/2

loop_
_atom_site_label
_atom_site_type_symbol
_atom_site_fract_x
_atom_site_fract_y
_atom_site_fract_z
_atom_site_occupancy
_atom_site_U_iso_or_equiv
O2 O-2 0.809 0.259 0.954 1 0.0
Pr1 Pr+3 0.6667 0.3333 0.25 1 0.0
O3 O-2 0.184 0.204 0.25 1 0.0
Cl1 Cl+7 0.2933 0.387 0.25 1 0.0
O1 O-2 0.464 0.436 0.25 1 0.0
